data_7239021
loop_
_publ_author_name
'Teng, Ming-yu'
'Liu, Ying'
'Li, Shao-lu'
'Huang, Guoli'
'Jiang, Juli'
'Wang, Leyong'

_publ_section_title
;
 Synthesis, chemo-selective properties of substituted 9-aryl-9H-fluorenes
 from triarylcarbinols and enantiomerical kinetics of chiral
 9-methoxy-11-(naphthalen-1-yl)-11H-benzo[a]fluorene
;
_journal_issue 23
_journal_name_full 'RSC Advances'
_journal_page_first 9016
_journal_paper_doi 10.1039/c3ra41273c
_journal_volume 3
_journal_year 2013
_chemical_formula_sum 'C27 H18'
_chemical_formula_weight 342.43
_space_group_IT_number 2
_space_group_name_Hall '-P 1'
_space_group_name_H-M_alt 'P -1'
_symmetry_cell_setting triclinic
_symmetry_space_group_name_H-M 'P -1'
_atom_sites_solution_hydrogens geom
_atom_sites_solution_primary direct
_atom_sites_solution_secondary difmap
_audit_creation_method SHELXL-97
_cell_angle_alpha 90.00
_cell_angle_beta 94.338(3)
_cell_angle_gamma 90.00
_cell_formula_units_Z 4
_cell_length_a 12.975(3)
_cell_length_b 7.2022(15)
_cell_length_c 19.200(4)
_cell_measurement_reflns_used 1456
_cell_measurement_temperature 153(2)
_cell_measurement_theta_max 24.83
_cell_measurement_theta_min 3.02
_cell_volume 1789.1(7)
_computing_cell_refinement 'Bruker SMART'
_computing_data_collection 'Bruker SMART'
_computing_data_reduction 'Bruker SAINT'
_computing_molecular_graphics 'Bruker SHELXTL'
_computing_publication_material 'Bruker SHELXTL'
_computing_structure_refinement 'Bruker SHELXTL'
_computing_structure_solution 'Bruker SHELXTL'
_diffrn_ambient_temperature 153(2)
_diffrn_measured_fraction_theta_full 0.981
_diffrn_measured_fraction_theta_max 0.981
_diffrn_measurement_device_type 'CCD area detector'
_diffrn_measurement_method 'phi and omega scans'
_diffrn_radiation_monochromator graphite
_diffrn_radiation_source 'sealed tube'
_diffrn_radiation_type MoK\a
_diffrn_radiation_wavelength 0.71073
_diffrn_reflns_av_R_equivalents 0.1459
_diffrn_reflns_av_sigmaI/netI 0.1626
_diffrn_reflns_limit_h_max 10
_diffrn_reflns_limit_h_min -16
_diffrn_reflns_limit_k_max 8
_diffrn_reflns_limit_k_min -8
_diffrn_reflns_limit_l_max 23
_diffrn_reflns_limit_l_min -23
_diffrn_reflns_number 9854
_diffrn_reflns_theta_full 25.99
_diffrn_reflns_theta_max 25.99
_diffrn_reflns_theta_min 1.97
_exptl_absorpt_coefficient_mu 0.072
_exptl_absorpt_correction_T_max 0.993
_exptl_absorpt_correction_T_min 0.982
_exptl_absorpt_correction_type multi-scan
_exptl_absorpt_process_details SADABS;Bruker,2000
_exptl_crystal_colour colorless
_exptl_crystal_density_diffrn 1.271
_exptl_crystal_density_method 'not measured'
_exptl_crystal_description needle
_exptl_crystal_F_000 720
_exptl_crystal_size_max 0.25
_exptl_crystal_size_mid 0.14
_exptl_crystal_size_min 0.10
_refine_diff_density_max 0.222
_refine_diff_density_min -0.334
_refine_diff_density_rms 0.061
_refine_ls_extinction_method none
_refine_ls_goodness_of_fit_ref 1.014
_refine_ls_hydrogen_treatment constr
_refine_ls_matrix_type full
_refine_ls_number_parameters 487
_refine_ls_number_reflns 6883
_refine_ls_number_restraints 0
_refine_ls_restrained_S_all 1.014
_refine_ls_R_factor_all 0.1354
_refine_ls_R_factor_gt 0.0662
_refine_ls_shift/su_max 0.000
_refine_ls_shift/su_mean 0.000
_refine_ls_structure_factor_coef Fsqd
_refine_ls_weighting_details 'calc w=1/[\s^2^(Fo^2^)+(0.0100P)^2^+0.0000P] where P=(Fo^2^+2Fc^2^)/3'
_refine_ls_weighting_scheme calc
_refine_ls_wR_factor_gt 0.1318
_refine_ls_wR_factor_ref 0.1471
_reflns_number_gt 2986
_reflns_number_total 6883
_reflns_threshold_expression >2sigma(I)
_cod_data_source_file c3ra41273c.txt
_cod_data_source_block a
_cod_depositor_comments
;
The following automatic conversions were performed:

data item '_symmetry_cell_setting' value 'Triclinic' was changed to
'triclinic' in accordance with the
/home/saulius/struct/COD-crude-data/automatic-downloads/DataCite-retrospective/RSC/depositions/lib/dictionaries/cif_core.dic
dictionary named 'cif_core.dic' version 2.4.2 last updated on
2011-04-26.

Automatic conversion script
Id: cif_fix_values 6909 2019-04-08 15:41:33Z antanas 
;
_cod_original_cell_volume 1789.0(6)
_cod_original_sg_symbol_H-M ' P-1 '
_cod_database_code 7239021

loop_
_symmetry_equiv_pos_as_xyz
'x, y, z'
'-x, -y, -z'

loop_
_atom_site_label
_atom_site_type_symbol
_atom_site_fract_x
_atom_site_fract_y
_atom_site_fract_z
_atom_site_U_iso_or_equiv
_atom_site_adp_type
_atom_site_occupancy
_atom_site_symmetry_multiplicity
_atom_site_calc_flag
_atom_site_refinement_flags
C15' C 0.4145(3) 0.9080(4) 0.40201(15) 0.0439(8) Uani 1 1 d .
C19' C -0.0203(3) 1.0577(4) 0.26657(17) 0.0477(9) Uani 1 1 d .
C17' C 0.2891(3) 1.1270(4) 0.34957(16) 0.0437(8) Uani 1 1 d .
C18' C 0.1808(3) 1.1279(4) 0.31993(16) 0.0452(8) Uani 1 1 d .
C21' C 0.1372(2) 0.9579(4) 0.33168(15) 0.0417(8) Uani 1 1 d .
C20' C 0.0345(3) 0.9130(4) 0.30544(16) 0.0433(8) Uani 1 1 d .
C13' C 0.2158(2) 0.8323(4) 0.37262(15) 0.0389(7) Uani 1 1 d .
H13A H 0.2286 0.7207 0.3454 0.047 Uiso 1 1 calc R
C16' C 0.4909(3) 1.0477(4) 0.39740(17) 0.0487(9) Uani 1 1 d .
C14' C 0.3114(2) 0.9565(4) 0.37720(15) 0.0430(8) Uani 1 1 d .
C23' C 0.1799(2) 0.7779(4) 0.44391(16) 0.0435(8) Uani 1 1 d .
C8' C 0.0251(3) 1.2278(5) 0.25632(17) 0.0538(9) Uani 1 1 d .
H8'A H -0.0122 1.3178 0.2305 0.065 Uiso 1 1 calc R
C7' C 0.1246(3) 1.2687(4) 0.28329(17) 0.0543(9) Uani 1 1 d .
H7'A H 0.1532 1.3855 0.2774 0.065 Uiso 1 1 calc R
C24' C 0.1482(3) 0.9155(5) 0.48804(17) 0.0512(9) Uani 1 1 d .
H24A H 0.1507 1.0396 0.4749 0.061 Uiso 1 1 calc R
C1' C 0.4440(3) 0.7296(5) 0.42544(16) 0.0525(9) Uani 1 1 d .
H1'A H 0.3945 0.6372 0.4284 0.063 Uiso 1 1 calc R
C6' C 0.3650(3) 1.2671(5) 0.34708(17) 0.0557(10) Uani 1 1 d .
H6'A H 0.3482 1.3845 0.3294 0.067 Uiso 1 1 calc R
C5' C 0.4632(3) 1.2247(5) 0.37136(18) 0.0566(10) Uani 1 1 d .
H5'A H 0.5139 1.3158 0.3708 0.068 Uiso 1 1 calc R
C12' C -0.1205(3) 1.0128(5) 0.23614(18) 0.0604(10) Uani 1 1 d .
H12A H -0.1568 1.1013 0.2089 0.072 Uiso 1 1 calc R
C2' C 0.5467(3) 0.6916(5) 0.44402(18) 0.0605(10) Uani 1 1 d .
H2'A H 0.5661 0.5735 0.4595 0.073 Uiso 1 1 calc R
C11' C -0.0132(3) 0.7440(5) 0.31484(18) 0.0541(9) Uani 1 1 d .
H11A H 0.0218 0.6533 0.3417 0.065 Uiso 1 1 calc R
C9' C -0.1109(3) 0.7065(5) 0.2855(2) 0.0693(11) Uani 1 1 d .
H9'A H -0.1412 0.5913 0.2920 0.083 Uiso 1 1 calc R
C4' C 0.5957(3) 1.0024(5) 0.41810(19) 0.0624(10) Uani 1 1 d .
H4'A H 0.6464 1.0934 0.4166 0.075 Uiso 1 1 calc R
C3' C 0.6223(3) 0.8304(5) 0.43967(19) 0.0638(10) Uani 1 1 d .
H3'A H 0.6914 0.8027 0.4518 0.077 Uiso 1 1 calc R
C25' C 0.1127(3) 0.8669(6) 0.55184(18) 0.0659(11) Uani 1 1 d .
H25A H 0.0907 0.9591 0.5812 0.079 Uiso 1 1 calc R
C22' C 0.1770(3) 0.5958(4) 0.46480(19) 0.0626(11) Uani 1 1 d .
H22A H 0.1992 0.5029 0.4358 0.075 Uiso 1 1 calc R
C10' C -0.1647(3) 0.8447(5) 0.2457(2) 0.0698(11) Uani 1 1 d .
H10A H -0.2309 0.8207 0.2257 0.084 Uiso 1 1 calc R
C27' C 0.1411(3) 0.5495(6) 0.5290(2) 0.0801(13) Uani 1 1 d .
H27A H 0.1386 0.4258 0.5425 0.096 Uiso 1 1 calc R
C26' C 0.1097(3) 0.6856(6) 0.5721(2) 0.0728(12) Uani 1 1 d .
H26A H 0.0862 0.6547 0.6152 0.087 Uiso 1 1 calc R
C20 C 0.0871(3) 0.4079(4) 0.09879(16) 0.0415(8) Uani 1 1 d .
C17 C 0.3194(3) 0.6290(4) 0.17969(16) 0.0441(8) Uani 1 1 d .
C18 C 0.2114(3) 0.6268(4) 0.15042(16) 0.0447(8) Uani 1 1 d .
C16 C 0.5209(3) 0.5561(4) 0.23373(17) 0.0471(8) Uani 1 1 d .
C15 C 0.4651(2) 0.4144(4) 0.19409(16) 0.0448(8) Uani 1 1 d .
C21 C 0.1877(2) 0.4550(4) 0.12237(15) 0.0393(8) Uani 1 1 d .
C14 C 0.3623(3) 0.4562(4) 0.16803(15) 0.0423(8) Uani 1 1 d .
C19 C 0.0101(3) 0.5498(5) 0.10283(16) 0.0492(9) Uani 1 1 d .
C13 C 0.2846(2) 0.3330(4) 0.12734(15) 0.0387(8) Uani 1 1 d .
H13B H 0.2721 0.2215 0.1547 0.046 Uiso 1 1 calc R
C22 C 0.3201(2) 0.2764(4) 0.05630(16) 0.0396(8) Uani 1 1 d .
C8 C 0.0374(3) 0.7241(5) 0.12908(18) 0.0571(10) Uani 1 1 d .
H8A H -0.0132 0.8153 0.1300 0.069 Uiso 1 1 calc R
C12 C 0.0554(3) 0.2312(5) 0.07412(17) 0.0531(9) Uani 1 1 d .
H12B H 0.1056 0.1405 0.0701 0.064 Uiso 1 1 calc R
C5 C 0.4740(3) 0.7305(5) 0.24396(17) 0.0571(10) Uani 1 1 d .
H5A H 0.5109 0.8222 0.2692 0.069 Uiso 1 1 calc R
C6 C 0.3756(3) 0.7659(5) 0.21740(17) 0.0553(10) Uani 1 1 d .
H6A H 0.3459 0.8812 0.2244 0.066 Uiso 1 1 calc R
C7 C 0.1348(3) 0.7652(4) 0.15327(17) 0.0507(9) Uani 1 1 d .
H7A H 0.1513 0.8821 0.1714 0.061 Uiso 1 1 calc R
C23 C 0.3528(2) 0.4123(5) 0.01216(17) 0.0519(9) Uani 1 1 d .
H23A H 0.3517 0.5361 0.0259 0.062 Uiso 1 1 calc R
C11 C -0.0466(3) 0.1858(5) 0.05561(17) 0.0597(10) Uani 1 1 d .
H11B H -0.0656 0.0667 0.0410 0.072 Uiso 1 1 calc R
C9 C -0.0942(3) 0.5005(5) 0.08211(19) 0.0610(10) Uani 1 1 d .
H9A H -0.1453 0.5905 0.0841 0.073 Uiso 1 1 calc R
C4 C 0.6212(3) 0.5141(5) 0.26352(18) 0.0623(10) Uani 1 1 d .
H4A H 0.6586 0.6035 0.2897 0.075 Uiso 1 1 calc R
C1 C 0.5128(2) 0.2435(4) 0.18473(17) 0.0515(9) Uani 1 1 d .
H1A H 0.4779 0.1511 0.1586 0.062 Uiso 1 1 calc R
C2 C 0.6102(3) 0.2112(5) 0.2136(2) 0.0661(11) Uani 1 1 d .
H2A H 0.6416 0.0978 0.2059 0.079 Uiso 1 1 calc R
C10 C -0.1215(3) 0.3301(5) 0.05999(19) 0.0636(11) Uani 1 1 d .
H10B H -0.1907 0.3050 0.0472 0.076 Uiso 1 1 calc R
C24 C 0.3873(3) 0.3669(6) -0.05226(18) 0.0654(11) Uani 1 1 d .
H24B H 0.4081 0.4595 -0.0819 0.079 Uiso 1 1 calc R
C27 C 0.3226(3) 0.0957(5) 0.03513(19) 0.0659(11) Uani 1 1 d .
H27B H 0.3004 0.0029 0.0642 0.079 Uiso 1 1 calc R
C3 C 0.6634(3) 0.3436(5) 0.2542(2) 0.0677(11) Uani 1 1 d .
H3A H 0.7285 0.3160 0.2752 0.081 Uiso 1 1 calc R
C25 C 0.3904(3) 0.1840(6) -0.0717(2) 0.0723(12) Uani 1 1 d .
H25B H 0.4151 0.1525 -0.1144 0.087 Uiso 1 1 calc R
C26 C 0.3578(3) 0.0477(6) -0.0293(2) 0.0848(14) Uani 1 1 d .
H26B H 0.3589 -0.0760 -0.0432 0.102 Uiso 1 1 calc R

loop_
_atom_site_aniso_label
_atom_site_aniso_U_11
_atom_site_aniso_U_22
_atom_site_aniso_U_33
_atom_site_aniso_U_23
_atom_site_aniso_U_13
_atom_site_aniso_U_12
C15' 0.048(2) 0.055(2) 0.0297(18) -0.0064(15) 0.0072(16) -0.0013(17)
C19' 0.051(2) 0.055(2) 0.038(2) 0.0050(16) 0.0119(17) 0.0123(18)
C17' 0.053(2) 0.040(2) 0.039(2) -0.0030(15) 0.0113(17) -0.0076(16)
C18' 0.057(2) 0.046(2) 0.0336(19) 0.0014(15) 0.0088(17) 0.0039(17)
C21' 0.049(2) 0.046(2) 0.0305(18) -0.0009(14) 0.0041(16) 0.0033(16)
C20' 0.043(2) 0.052(2) 0.0360(19) 0.0034(15) 0.0078(16) 0.0055(16)
C13' 0.0388(19) 0.0391(18) 0.0388(19) -0.0002(14) 0.0032(15) -0.0002(14)
C16' 0.055(2) 0.048(2) 0.045(2) -0.0112(16) 0.0133(18) -0.0069(17)
C14' 0.048(2) 0.050(2) 0.0318(18) -0.0065(15) 0.0096(16) -0.0005(16)
C23' 0.0341(19) 0.057(2) 0.0392(19) 0.0055(16) 0.0006(15) 0.0029(15)
C8' 0.064(3) 0.057(2) 0.041(2) 0.0101(17) 0.0081(19) 0.015(2)
C7' 0.071(3) 0.048(2) 0.045(2) 0.0008(16) 0.012(2) 0.0037(19)
C24' 0.052(2) 0.058(2) 0.044(2) 0.0055(17) 0.0082(18) 0.0047(17)
C1' 0.050(2) 0.064(2) 0.044(2) -0.0067(17) 0.0045(18) 0.0017(18)
C6' 0.070(3) 0.051(2) 0.047(2) -0.0051(17) 0.015(2) -0.0032(19)
C5' 0.058(3) 0.062(2) 0.051(2) -0.0134(18) 0.011(2) -0.0138(19)
C12' 0.042(2) 0.083(3) 0.056(2) 0.009(2) 0.0030(19) 0.020(2)
C2' 0.059(3) 0.070(3) 0.052(2) -0.0039(18) -0.001(2) 0.007(2)
C11' 0.045(2) 0.061(2) 0.055(2) 0.0077(18) -0.0017(19) 0.0064(18)
C9' 0.045(2) 0.076(3) 0.085(3) 0.009(2) -0.006(2) -0.002(2)
C4' 0.052(3) 0.074(3) 0.061(3) -0.013(2) 0.004(2) -0.012(2)
C3' 0.049(2) 0.078(3) 0.065(3) -0.012(2) -0.001(2) -0.006(2)
C25' 0.058(3) 0.100(3) 0.040(2) -0.005(2) 0.0075(19) 0.016(2)
C22' 0.075(3) 0.051(2) 0.064(3) 0.0122(19) 0.020(2) 0.0041(19)
C10' 0.044(2) 0.080(3) 0.085(3) 0.019(2) -0.001(2) 0.005(2)
C27' 0.092(3) 0.078(3) 0.073(3) 0.030(2) 0.025(3) 0.012(2)
C26' 0.069(3) 0.098(3) 0.053(3) 0.024(2) 0.015(2) 0.011(2)
C20 0.049(2) 0.0421(19) 0.0337(18) 0.0042(14) 0.0049(16) 0.0055(16)
C17 0.057(2) 0.047(2) 0.0287(18) -0.0018(14) 0.0080(17) -0.0021(17)
C18 0.058(2) 0.042(2) 0.0351(19) 0.0048(14) 0.0113(17) 0.0109(16)
C16 0.048(2) 0.055(2) 0.039(2) -0.0061(16) 0.0101(17) -0.0080(17)
C15 0.045(2) 0.055(2) 0.0356(19) -0.0020(15) 0.0073(16) 0.0004(17)
C21 0.046(2) 0.0370(18) 0.0351(18) 0.0030(14) 0.0070(16) 0.0050(15)
C14 0.049(2) 0.048(2) 0.0300(18) -0.0028(14) 0.0049(16) 0.0020(16)
C19 0.050(2) 0.060(2) 0.039(2) 0.0109(16) 0.0090(17) 0.0132(18)
C13 0.042(2) 0.0404(18) 0.0344(18) 0.0001(14) 0.0052(15) 0.0033(15)
C22 0.0342(19) 0.0443(19) 0.0401(19) -0.0035(15) 0.0023(15) 0.0013(14)
C8 0.068(3) 0.048(2) 0.057(2) 0.0080(18) 0.016(2) 0.0174(19)
C12 0.049(2) 0.067(2) 0.043(2) 0.0074(17) 0.0023(18) 0.0115(19)
C5 0.069(3) 0.062(2) 0.041(2) -0.0098(17) 0.010(2) -0.011(2)
C6 0.071(3) 0.054(2) 0.042(2) -0.0040(17) 0.011(2) 0.0074(19)
C7 0.066(3) 0.041(2) 0.046(2) -0.0007(15) 0.0098(19) 0.0062(18)
C23 0.049(2) 0.063(2) 0.044(2) -0.0036(17) 0.0002(18) 0.0039(17)
C11 0.056(3) 0.074(3) 0.049(2) 0.0051(18) -0.0025(19) 0.006(2)
C9 0.054(3) 0.068(3) 0.062(3) 0.013(2) 0.008(2) 0.016(2)
C4 0.048(2) 0.086(3) 0.053(2) -0.011(2) 0.004(2) -0.015(2)
C1 0.041(2) 0.056(2) 0.056(2) -0.0077(17) 0.0011(18) 0.0005(17)
C2 0.043(2) 0.074(3) 0.080(3) -0.017(2) -0.002(2) 0.0043(19)
C10 0.048(2) 0.080(3) 0.062(3) 0.012(2) -0.001(2) 0.011(2)
C24 0.058(3) 0.098(3) 0.041(2) 0.002(2) 0.008(2) 0.000(2)
C27 0.075(3) 0.067(3) 0.058(2) -0.011(2) 0.021(2) 0.003(2)
C3 0.037(2) 0.082(3) 0.083(3) -0.018(2) -0.003(2) 0.000(2)
C25 0.070(3) 0.098(3) 0.051(3) -0.022(2) 0.020(2) -0.008(2)
C26 0.087(3) 0.096(3) 0.074(3) -0.037(3) 0.022(3) 0.000(3)

loop_
_atom_type_symbol
_atom_type_description
_atom_type_scat_dispersion_real
_atom_type_scat_dispersion_imag
_atom_type_scat_source
C C 0.0033 0.0016 'International Tables Vol C Tables 4.2.6.8 and 6.1.1.4'
H H 0.0000 0.0000 'International Tables Vol C Tables 4.2.6.8 and 6.1.1.4'

loop_
_geom_angle_atom_site_label_1
_geom_angle_atom_site_label_2
_geom_angle_atom_site_label_3
_geom_angle
C1' C15' C16' 119.5(3)
C1' C15' C14' 123.8(3)
C16' C15' C14' 116.5(3)
C8' C19' C12' 122.0(3)
C8' C19' C20' 121.2(3)
C12' C19' C20' 116.7(3)
C14' C17' C6' 122.0(3)
C14' C17' C18' 108.9(3)
C6' C17' C18' 129.0(3)
C21' C18' C7' 121.3(3)
C21' C18' C17' 108.9(3)
C7' C18' C17' 129.8(3)
C18' C21' C20' 122.0(3)
C18' C21' C13' 110.1(3)
C20' C21' C13' 127.9(3)
C11' C20' C21' 124.7(3)
C11' C20' C19' 119.7(3)
C21' C20' C19' 115.6(3)
C14' C13' C23' 113.6(3)
C14' C13' C21' 100.9(2)
C23' C13' C21' 111.9(2)
C14' C13' H13A 110.0
C23' C13' H13A 110.0
C21' C13' H13A 110.0
C5' C16' C15' 120.3(3)
C5' C16' C4' 121.3(3)
C15' C16' C4' 118.5(3)
C17' C14' C15' 121.2(3)
C17' C14' C13' 111.0(3)
C15' C14' C13' 127.7(3)
C22' C23' C24' 119.3(3)
C22' C23' C13' 121.5(3)
C24' C23' C13' 119.2(3)
C19' C8' C7' 122.1(3)
C19' C8' H8'A 119.0
C7' C8' H8'A 119.0
C8' C7' C18' 117.9(3)
C8' C7' H7'A 121.1
C18' C7' H7'A 121.1
C25' C24' C23' 119.6(3)
C25' C24' H24A 120.2
C23' C24' H24A 120.2
C2' C1' C15' 119.9(3)
C2' C1' H1'A 120.0
C15' C1' H1'A 120.0
C5' C6' C17' 117.7(3)
C5' C6' H6'A 121.1
C17' C6' H6'A 121.1
C6' C5' C16' 122.3(3)
C6' C5' H5'A 118.9
C16' C5' H5'A 118.9
C10' C12' C19' 122.0(3)
C10' C12' H12A 119.0
C19' C12' H12A 119.0
C1' C2' C3' 120.5(4)
C1' C2' H2'A 119.7
C3' C2' H2'A 119.7
C9' C11' C20' 121.9(3)
C9' C11' H11A 119.1
C20' C11' H11A 119.1
C11' C9' C10' 119.1(4)
C11' C9' H9'A 120.4
C10' C9' H9'A 120.4
C3' C4' C16' 121.0(3)
C3' C4' H4'A 119.5
C16' C4' H4'A 119.5
C4' C3' C2' 120.6(4)
C4' C3' H3'A 119.7
C2' C3' H3'A 119.7
C26' C25' C24' 120.8(3)
C26' C25' H25A 119.6
C24' C25' H25A 119.6
C23' C22' C27' 120.4(3)
C23' C22' H22A 119.8
C27' C22' H22A 119.8
C12' C10' C9' 120.4(4)
C12' C10' H10A 119.8
C9' C10' H10A 119.8
C26' C27' C22' 120.1(4)
C26' C27' H27A 120.0
C22' C27' H27A 120.0
C25' C26' C27' 119.8(4)
C25' C26' H26A 120.1
C27' C26' H26A 120.1
C21 C20 C12 125.0(3)
C21 C20 C19 116.6(3)
C12 C20 C19 118.4(3)
C14 C17 C6 121.1(3)
C14 C17 C18 108.1(3)
C6 C17 C18 130.7(3)
C21 C18 C7 120.9(3)
C21 C18 C17 109.8(3)
C7 C18 C17 129.1(3)
C4 C16 C5 121.7(3)
C4 C16 C15 118.3(3)
C5 C16 C15 120.0(3)
C1 C15 C14 123.7(3)
C1 C15 C16 119.0(3)
C14 C15 C16 117.3(3)
C18 C21 C20 121.6(3)
C18 C21 C13 109.5(3)
C20 C21 C13 128.8(3)
C17 C14 C15 120.7(3)
C17 C14 C13 110.5(3)
C15 C14 C13 128.9(3)
C8 C19 C9 122.5(3)
C8 C19 C20 120.3(3)
C9 C19 C20 117.2(3)
C14 C13 C22 112.5(2)
C14 C13 C21 102.0(2)
C22 C13 C21 113.5(2)
C14 C13 H13B 109.5
C22 C13 H13B 109.5
C21 C13 H13B 109.5
C27 C22 C23 118.5(3)
C27 C22 C13 122.4(3)
C23 C22 C13 119.1(3)
C7 C8 C19 122.1(3)
C7 C8 H8A 119.0
C19 C8 H8A 119.0
C11 C12 C20 123.3(3)
C11 C12 H12B 118.3
C20 C12 H12B 118.3
C6 C5 C16 120.9(3)
C6 C5 H5A 119.5
C16 C5 H5A 119.5
C5 C6 C17 120.0(3)
C5 C6 H6A 120.0
C17 C6 H6A 120.0
C8 C7 C18 118.5(3)
C8 C7 H7A 120.8
C18 C7 H7A 120.8
C22 C23 C24 121.0(3)
C22 C23 H23A 119.5
C24 C23 H23A 119.5
C12 C11 C10 117.0(3)
C12 C11 H11B 121.5
C10 C11 H11B 121.5
C10 C9 C19 122.7(3)
C10 C9 H9A 118.7
C19 C9 H9A 118.7
C3 C4 C16 120.4(3)
C3 C4 H4A 119.8
C16 C4 H4A 119.8
C2 C1 C15 120.4(3)
C2 C1 H1A 119.8
C15 C1 H1A 119.8
C1 C2 C3 121.4(3)
C1 C2 H2A 119.3
C3 C2 H2A 119.3
C9 C10 C11 121.4(4)
C9 C10 H10B 119.3
C11 C10 H10B 119.3
C25 C24 C23 119.2(3)
C25 C24 H24B 120.4
C23 C24 H24B 120.4
C22 C27 C26 121.2(4)
C22 C27 H27B 119.4
C26 C27 H27B 119.4
C4 C3 C2 120.5(3)
C4 C3 H3A 119.8
C2 C3 H3A 119.8
C26 C25 C24 120.8(3)
C26 C25 H25B 119.6
C24 C25 H25B 119.6
C25 C26 C27 119.3(4)
C25 C26 H26B 120.4
C27 C26 H26B 120.4

loop_
_geom_bond_atom_site_label_1
_geom_bond_atom_site_label_2
_geom_bond_distance
C15' C1' 1.405(4)
C15' C16' 1.420(4)
C15' C14' 1.429(4)
C19' C8' 1.379(4)
C19' C12' 1.422(5)
C19' C20' 1.438(4)
C17' C14' 1.360(4)
C17' C6' 1.414(4)
C17' C18' 1.475(4)
C18' C21' 1.375(4)
C18' C7' 1.407(4)
C21' C20' 1.425(4)
C21' C13' 1.534(4)
C20' C11' 1.384(4)
C13' C14' 1.526(4)
C13' C23' 1.530(4)
C13' H13A 0.9800
C16' C5' 1.406(4)
C16' C4' 1.426(5)
C23' C22' 1.372(4)
C23' C24' 1.386(4)
C8' C7' 1.385(4)
C8' H8'A 0.9300
C7' H7'A 0.9300
C24' C25' 1.386(4)
C24' H24A 0.9300
C1' C2' 1.380(4)
C1' H1'A 0.9300
C6' C5' 1.358(5)
C6' H6'A 0.9300
C5' H5'A 0.9300
C12' C10' 1.358(5)
C12' H12A 0.9300
C2' C3' 1.408(5)
C2' H2'A 0.9300
C11' C9' 1.374(4)
C11' H11A 0.9300
C9' C10' 1.408(5)
C9' H9'A 0.9300
C4' C3' 1.343(4)
C4' H4'A 0.9300
C3' H3'A 0.9300
C25' C26' 1.364(5)
C25' H25A 0.9300
C22' C27' 1.390(5)
C22' H22A 0.9300
C10' H10A 0.9300
C27' C26' 1.365(5)
C27' H27A 0.9300
C26' H26A 0.9300
C20 C21 1.391(4)
C20 C12 1.408(4)
C20 C19 1.435(4)
C17 C14 1.389(4)
C17 C6 1.395(4)
C17 C18 1.470(4)
C18 C21 1.375(4)
C18 C7 1.411(4)
C16 C4 1.415(5)
C16 C5 1.415(4)
C16 C15 1.436(4)
C15 C1 1.396(4)
C15 C14 1.421(4)
C21 C13 1.532(4)
C14 C13 1.515(4)
C19 C8 1.389(4)
C19 C9 1.427(5)
C13 C22 1.527(4)
C13 H13B 0.9800
C22 C27 1.364(4)
C22 C23 1.383(4)
C8 C7 1.346(5)
C8 H8A 0.9300
C12 C11 1.384(4)
C12 H12B 0.9300
C5 C6 1.363(4)
C5 H5A 0.9300
C6 H6A 0.9300
C7 H7A 0.9300
C23 C24 1.386(4)
C23 H23A 0.9300
C11 C10 1.430(4)
C11 H11B 0.9300
C9 C10 1.338(4)
C9 H9A 0.9300
C4 C3 1.362(4)
C4 H4A 0.9300
C1 C2 1.361(4)
C1 H1A 0.9300
C2 C3 1.382(5)
C2 H2A 0.9300
C10 H10B 0.9300
C24 C25 1.371(4)
C24 H24B 0.9300
C27 C26 1.394(5)
C27 H27B 0.9300
C3 H3A 0.9300
C25 C26 1.364(5)
C25 H25B 0.9300
C26 H26B 0.9300
